data_4506091
loop_
_publ_author_name
'Zhu, Yan'
'Luo, Feng'
'Song, Yu-mei'
'Feng, Xue-feng'
'Luo, Ming-biao'
'Liao, Zhen-wei'
'Sun, Gong-ming'
'Tian, Xiao-zhao'
'Yuan, Zi-Jun'

_publ_section_title
;
 The First One-Pot Synthesis of Multinuclear 3d-4f Metal--Organic
 Compounds Involving a Polytopic N,O-Donor Ligand Formed in Situ
;
_journal_issue 5
_journal_name_full 'Crystal Growth &amp; Design'
_journal_page_first 2158
_journal_paper_doi 10.1021/cg3002509
_journal_volume 12
_journal_year 2012
_chemical_formula_sum 'C120 H86 Dy2 Fe4 N12 O14'
_chemical_formula_weight 2468.42
_chemical_name_systematic
; 
 ? 
;
_space_group_IT_number 176
_symmetry_cell_setting hexagonal
_symmetry_space_group_name_Hall '-P 6c'
_symmetry_space_group_name_H-M 'P 63/m'
_atom_sites_solution_hydrogens geom
_atom_sites_solution_primary direct
_atom_sites_solution_secondary difmap
_audit_creation_method SHELXL-97
_cell_angle_alpha 90.00
_cell_angle_beta 90.00
_cell_angle_gamma 120.00
_cell_formula_units_Z 1
_cell_length_a 13.3242(4)
_cell_length_b 13.3242(4)
_cell_length_c 18.4954(11)
_cell_measurement_reflns_used 4484
_cell_measurement_temperature 296(2)
_cell_measurement_theta_max 27.46
_cell_measurement_theta_min 3.06
_cell_volume 2843.7(2)
_computing_cell_refinement 'Bruker SMART'
_computing_data_collection 'Bruker SMART'
_computing_data_reduction 'Bruker SAINT'
_computing_molecular_graphics 'Bruker SHELXTL'
_computing_publication_material 'Bruker SHELXTL'
_computing_structure_refinement 'SHELXL-97 (Sheldrick, 1997)'
_computing_structure_solution 'SHELXS-97 (Sheldrick, 1990)'
_diffrn_ambient_temperature 296(2)
_diffrn_measured_fraction_theta_full 0.999
_diffrn_measured_fraction_theta_max 0.999
_diffrn_measurement_device_type 'CCD area detector'
_diffrn_measurement_method 'phi and omega scans'
_diffrn_radiation_monochromator graphite
_diffrn_radiation_source 'fine-focus sealed tube'
_diffrn_radiation_type MoK\a
_diffrn_radiation_wavelength 0.71073
_diffrn_reflns_av_R_equivalents 0.0500
_diffrn_reflns_av_sigmaI/netI 0.0335
_diffrn_reflns_limit_h_max 15
_diffrn_reflns_limit_h_min -15
_diffrn_reflns_limit_k_max 15
_diffrn_reflns_limit_k_min -13
_diffrn_reflns_limit_l_max 21
_diffrn_reflns_limit_l_min -20
_diffrn_reflns_number 13247
_diffrn_reflns_theta_full 25.00
_diffrn_reflns_theta_max 25.00
_diffrn_reflns_theta_min 1.76
_exptl_absorpt_coefficient_mu 1.860
_exptl_absorpt_correction_type none
_exptl_crystal_density_diffrn 1.440
_exptl_crystal_density_meas 0
_exptl_crystal_density_method 'not measured'
_exptl_crystal_F_000 1236
_refine_diff_density_max 1.799
_refine_diff_density_min -4.955
_refine_diff_density_rms 0.185
_refine_ls_extinction_method none
_refine_ls_goodness_of_fit_ref 1.125
_refine_ls_hydrogen_treatment mixed
_refine_ls_matrix_type full
_refine_ls_number_parameters 132
_refine_ls_number_reflns 1726
_refine_ls_number_restraints 0
_refine_ls_restrained_S_all 1.125
_refine_ls_R_factor_all 0.1307
_refine_ls_R_factor_gt 0.1191
_refine_ls_shift/su_max 0.730
_refine_ls_shift/su_mean 0.007
_refine_ls_structure_factor_coef Fsqd
_refine_ls_weighting_details 'calc w=1/[\s^2^(Fo^2^)+(0.0159P)^2^+68.1585P] where P=(Fo^2^+2Fc^2^)/3'
_refine_ls_weighting_scheme calc
_refine_ls_wR_factor_gt 0.2301
_refine_ls_wR_factor_ref 0.2344
_reflns_number_gt 1418
_reflns_number_total 1726
_reflns_threshold_expression >2sigma(I)
_cod_data_source_file cg3002509_si_002.cif
_cod_data_source_block 3
_cod_depositor_comments
;
The following automatic conversions were performed:

'_symmetry_cell_setting' value 'Hexagonal' changed to 'hexagonal'
according to /home/saulius/struct/CIF-dictionaries/cif_core.dic
dictionary named 'cif_core.dic' version 2.4.1 from 2010-06-29.

Automatic conversion script
Id: cif_fix_values 1715 2011-07-08 13:25:40Z adriana 
;
_cod_original_sg_symbol_H-M P6(3)/m
_cod_original_formula_sum 'C120 H86 Fe4 Dy2 N12 O14'
_cod_database_code 4506091

loop_
_symmetry_equiv_pos_as_xyz
'x, y, z'
'-y, x-y, z'
'-x+y, -x, z'
'-x, -y, z+1/2'
'y, -x+y, z+1/2'
'x-y, x, z+1/2'
'-x, -y, -z'
'y, -x+y, -z'
'x-y, x, -z'
'x, y, -z-1/2'
'-y, x-y, -z-1/2'
'-x+y, -x, -z-1/2'

loop_
_atom_site_label
_atom_site_type_symbol
_atom_site_fract_x
_atom_site_fract_y
_atom_site_fract_z
_atom_site_U_iso_or_equiv
_atom_site_adp_type
_atom_site_occupancy
_atom_site_symmetry_multiplicity
_atom_site_calc_flag
_atom_site_refinement_flags
C1 C 0.5665(10) 0.7743(10) 0.6412(6) 0.035(2) Uani 1 1 d .
C2 C 0.6711(13) 0.8406(14) 0.6801(7) 0.058(3) Uani 1 1 d .
C3 C 0.5702(12) 0.7232(11) 0.5753(7) 0.049(3) Uani 1 1 d .
C4 C 0.6740(13) 0.7361(13) 0.5493(7) 0.057(4) Uani 1 1 d .
C5 C 0.6701(19) 0.6848(16) 0.4798(8) 0.076(5) Uani 1 1 d .
H5 H 0.7365 0.6886 0.4609 0.25(15) Uiso 1 1 calc R
C6 C 0.7775(15) 0.7985(17) 0.5921(8) 0.080(5) Uani 1 1 d .
H6 H 0.8468 0.8046 0.5770 0.08(5) Uiso 1 1 calc R
C7 C 0.7723(16) 0.8473(17) 0.6536(9) 0.079(5) Uani 1 1 d .
H7 H 0.8400 0.8882 0.6805 0.8(7) Uiso 1 1 calc R
C8 C 0.6670(19) 0.9027(19) 0.7500 0.059(5) Uani 1 2 d S
H8 H 0.593(18) 0.902(18) 1(230) 0.071 Uiso 1 2 calc S
C9 C 0.7662(15) 1.033(2) 0.7500 0.078(7) Uani 1 2 d S
H9A H 0.7784 1.0633 0.7984 0.117 Uiso 0.50 1 calc PR
H9B H 0.7442 1.0776 0.7196 0.117 Uiso 0.50 1 calc PR
H9C H 0.8364 1.0390 0.7320 0.117 Uiso 0.50 1 calc PR
C10 C 0.4717(15) 0.6218(13) 0.4729(7) 0.069(4) Uani 1 1 d .
H10 H 0.4023 0.5805 0.4478 0.00(2) Uiso 1 1 calc R
C11 C 0.5691(17) 0.6310(15) 0.4421(8) 0.076(5) Uani 1 1 d .
H11 H 0.5664 0.6011 0.3963 0.05(4) Uiso 1 1 calc R
Dy1 Dy 0.3333 0.6667 0.7500 0.0704(7) Uani 1 6 d S
Fe1 Fe 0.3333 0.6667 0.58739(12) 0.0364(7) Uani 1 3 d S
N2 N 0.4693(11) 0.6677(10) 0.5362(5) 0.056(3) Uani 1 1 d .
O1 O 0.4680(7) 0.7644(7) 0.6612(4) 0.0419(19) Uani 1 1 d .
O2 O 0.104(2) 0.501(2) 0.7500 0.020(6) Uani 0.33 2 d SP

loop_
_atom_site_aniso_label
_atom_site_aniso_U_11
_atom_site_aniso_U_22
_atom_site_aniso_U_33
_atom_site_aniso_U_23
_atom_site_aniso_U_13
_atom_site_aniso_U_12
C1 0.044(6) 0.039(6) 0.032(5) 0.014(5) 0.011(5) 0.027(5)
C2 0.066(8) 0.081(10) 0.043(7) -0.010(7) -0.010(7) 0.049(8)
C3 0.062(8) 0.053(8) 0.036(6) 0.007(6) 0.008(6) 0.032(7)
C4 0.069(9) 0.066(9) 0.050(7) 0.000(7) 0.009(7) 0.045(8)
C5 0.132(16) 0.097(13) 0.045(8) 0.017(8) 0.024(10) 0.091(13)
C6 0.078(12) 0.137(17) 0.046(8) 0.012(10) 0.009(8) 0.070(12)
C7 0.096(12) 0.123(15) 0.067(10) 0.025(10) 0.012(9) 0.092(12)
C8 0.055(12) 0.061(13) 0.038(9) 0.000 0.000 0.012(11)
C9 0.017(9) 0.097(18) 0.095(17) 0.000 0.000 0.009(10)
C10 0.088(12) 0.065(10) 0.050(8) -0.019(7) -0.001(8) 0.036(9)
C11 0.113(15) 0.097(13) 0.042(8) -0.006(8) 0.015(9) 0.072(12)
Dy1 0.0957(10) 0.0957(10) 0.0199(7) 0.000 0.000 0.0479(5)
Fe1 0.0464(10) 0.0464(10) 0.0165(12) 0.000 0.000 0.0232(5)
N2 0.078(8) 0.061(7) 0.033(5) 0.003(5) 0.018(6) 0.038(7)
O1 0.041(4) 0.061(5) 0.031(4) 0.003(4) 0.007(4) 0.030(4)
O2 0.004(12) 0.021(14) 0.019(12) 0.000 0.000 -0.006(10)

loop_
_atom_type_symbol
_atom_type_description
_atom_type_scat_dispersion_real
_atom_type_scat_dispersion_imag
_atom_type_scat_source
C C 0.0033 0.0016 'International Tables Vol C Tables 4.2.6.8 and 6.1.1.4'
H H 0.0000 0.0000 'International Tables Vol C Tables 4.2.6.8 and 6.1.1.4'
N N 0.0061 0.0033 'International Tables Vol C Tables 4.2.6.8 and 6.1.1.4'
O O 0.0106 0.0060 'International Tables Vol C Tables 4.2.6.8 and 6.1.1.4'
Fe Fe 0.3463 0.8444 'International Tables Vol C Tables 4.2.6.8 and 6.1.1.4'
Dy Dy -0.1892 4.4098 'International Tables Vol C Tables 4.2.6.8 and 6.1.1.4'

loop_
_geom_angle_atom_site_label_1
_geom_angle_atom_site_label_2
_geom_angle_atom_site_label_3
_geom_angle
_geom_angle_site_symmetry_1
_geom_angle_site_symmetry_3
O1 C1 C3 118.2(11) . .
O1 C1 C2 123.0(11) . .
C3 C1 C2 118.6(11) . .
C7 C2 C1 118.7(13) . .
C7 C2 C8 123.3(16) . .
C1 C2 C8 118.0(13) . .
N2 C3 C4 122.0(12) . .
N2 C3 C1 117.1(11) . .
C4 C3 C1 120.8(13) . .
C3 C4 C6 119.2(13) . .
C3 C4 C5 116.7(15) . .
C6 C4 C5 124.1(15) . .
C11 C5 C4 119.9(16) . .
C7 C6 C4 119.0(16) . .
C6 C7 C2 123.6(18) . .
C2 C8 C2 113.0(18) . 10_557
C2 C8 C9 110.9(11) . .
C2 C8 C9 110.9(11) 10_557 .
N2 C10 C11 124.5(16) . .
C5 C11 C10 118.7(14) . .
O1 Dy1 O1 91.3(4) 2_665 11_667
O1 Dy1 O1 139.08(15) 2_665 10_557
O1 Dy1 O1 74.5(3) 11_667 10_557
O1 Dy1 O1 74.5(3) 2_665 3_565
O1 Dy1 O1 139.08(15) 11_667 3_565
O1 Dy1 O1 139.08(15) 10_557 3_565
O1 Dy1 O1 74.5(3) 2_665 .
O1 Dy1 O1 139.08(15) 11_667 .
O1 Dy1 O1 91.3(4) 10_557 .
O1 Dy1 O1 74.5(3) 3_565 .
O1 Dy1 O1 139.08(15) 2_665 12_567
O1 Dy1 O1 74.5(3) 11_667 12_567
O1 Dy1 O1 74.5(3) 10_557 12_567
O1 Dy1 O1 91.3(4) 3_565 12_567
O1 Dy1 O1 139.08(15) . 12_567
O1 Dy1 O2 69.7(4) 2_665 3_565
O1 Dy1 O2 69.7(4) 11_667 3_565
O1 Dy1 O2 69.4(4) 10_557 3_565
O1 Dy1 O2 134.35(19) 3_565 3_565
O1 Dy1 O2 69.4(4) . 3_565
O1 Dy1 O2 134.35(19) 12_567 3_565
O1 Dy1 O2 69.4(4) 2_665 .
O1 Dy1 O2 69.4(4) 11_667 .
O1 Dy1 O2 134.35(19) 10_557 .
O1 Dy1 O2 69.7(4) 3_565 .
O1 Dy1 O2 134.35(19) . .
O1 Dy1 O2 69.7(4) 12_567 .
O2 Dy1 O2 120.000(4) 3_565 .
O1 Dy1 O2 134.35(19) 2_665 2_665
O1 Dy1 O2 134.35(19) 11_667 2_665
O1 Dy1 O2 69.7(4) 10_557 2_665
O1 Dy1 O2 69.4(4) 3_565 2_665
O1 Dy1 O2 69.7(4) . 2_665
O1 Dy1 O2 69.4(4) 12_567 2_665
O2 Dy1 O2 120.000(15) 3_565 2_665
O2 Dy1 O2 120.000(11) . 2_665
O1 Dy1 Fe1 44.35(19) 2_665 .
O1 Dy1 Fe1 135.65(19) 11_667 .
O1 Dy1 Fe1 135.65(19) 10_557 .
O1 Dy1 Fe1 44.35(19) 3_565 .
O1 Dy1 Fe1 44.35(19) . .
O1 Dy1 Fe1 135.65(19) 12_567 .
O2 Dy1 Fe1 90.000(1) 3_565 .
O2 Dy1 Fe1 90.000(1) . .
O2 Dy1 Fe1 90.0 2_665 .
O1 Dy1 Fe1 135.65(19) 2_665 10_557
O1 Dy1 Fe1 44.35(19) 11_667 10_557
O1 Dy1 Fe1 44.35(19) 10_557 10_557
O1 Dy1 Fe1 135.65(19) 3_565 10_557
O1 Dy1 Fe1 135.65(19) . 10_557
O1 Dy1 Fe1 44.35(19) 12_567 10_557
O2 Dy1 Fe1 90.000(1) 3_565 10_557
O2 Dy1 Fe1 90.000(1) . 10_557
O2 Dy1 Fe1 90.0 2_665 10_557
Fe1 Dy1 Fe1 180.0 . 10_557
N2 Fe1 N2 100.2(4) 2_665 3_565
N2 Fe1 N2 100.2(4) 2_665 .
N2 Fe1 N2 100.2(4) 3_565 .
N2 Fe1 O1 79.5(4) 2_665 2_665
N2 Fe1 O1 97.8(4) 3_565 2_665
N2 Fe1 O1 161.8(4) . 2_665
N2 Fe1 O1 97.8(4) 2_665 .
N2 Fe1 O1 161.8(4) 3_565 .
N2 Fe1 O1 79.5(4) . .
O1 Fe1 O1 82.6(3) 2_665 .
N2 Fe1 O1 161.8(4) 2_665 3_565
N2 Fe1 O1 79.5(4) 3_565 3_565
N2 Fe1 O1 97.8(4) . 3_565
O1 Fe1 O1 82.6(3) 2_665 3_565
O1 Fe1 O1 82.6(3) . 3_565
N2 Fe1 Dy1 117.7(3) 2_665 .
N2 Fe1 Dy1 117.7(3) 3_565 .
N2 Fe1 Dy1 117.7(3) . .
O1 Fe1 Dy1 49.6(2) 2_665 .
O1 Fe1 Dy1 49.6(2) . .
O1 Fe1 Dy1 49.6(2) 3_565 .
C10 N2 C3 118.0(13) . .
C10 N2 Fe1 129.2(12) . .
C3 N2 Fe1 112.7(8) . .
C1 O1 Fe1 112.4(7) . .
C1 O1 Dy1 136.1(7) . .
Fe1 O1 Dy1 86.0(3) . .

loop_
_geom_bond_atom_site_label_1
_geom_bond_atom_site_label_2
_geom_bond_distance
_geom_bond_site_symmetry_2
C1 O1 1.305(13) .
C1 C3 1.409(16) .
C1 C2 1.417(18) .
C2 C7 1.396(19) .
C2 C8 1.551(18) .
C3 N2 1.372(17) .
C3 C4 1.392(18) .
C4 C6 1.44(2) .
C4 C5 1.445(19) .
C5 C11 1.36(2) .
C6 C7 1.33(2) .
C8 C2 1.551(18) 10_557
C8 C9 1.57(3) .
C10 N2 1.329(15) .
C10 C11 1.36(2) .
Dy1 O1 2.297(7) 2_665
Dy1 O1 2.297(7) 11_667
Dy1 O1 2.297(7) 10_557
Dy1 O1 2.297(7) 3_565
Dy1 O1 2.297(7) .
Dy1 O1 2.297(7) 12_567
Dy1 O2 2.74(2) 3_565
Dy1 O2 2.74(2) .
Dy1 O2 2.74(2) 2_665
Dy1 Fe1 3.008(2) .
Dy1 Fe1 3.008(2) 10_557
Fe1 N2 2.038(11) 2_665
Fe1 N2 2.038(11) 3_565
Fe1 N2 2.038(11) .
Fe1 O1 2.108(8) 2_665
Fe1 O1 2.108(8) .
Fe1 O1 2.108(8) 3_565
